data_7702836
loop_
_publ_author_name
'Mukherjee, Partha Sarathi'
'Konar, Sanjit'
'Zangrando, Ennio'
'Diaz, Carmen'
'Ribas, Joan'
'Ray Chaudhuri*, Nirmalendu'

_publ_section_title
;
 Synthesis, crystal structure and magneto-structural correlation of two
 bi-bridging 1D copper(ii) chainsElectronic supplementary information
 (ESI) available: magnetization curve for 1 between 0 and 5 K and an EPR
 spectrum for 1. See http://www.rsc.org/suppdata/dt/b2/b204728b/
;
_journal_issue 18
_journal_name_full 'Journal of the Chemical Society, Dalton Transactions'
_journal_page_first 3471
_journal_paper_doi 10.1039/b204728b
_journal_year 2002
_chemical_formula_moiety '(C2 O4 2-) 2(C6 H14 N2 Cu 2+) 0.5(C4 O4 2-) (Cl O4 1-) 0.25(O H2)'
_chemical_formula_sum 'C16 H28.5 Cl Cu2 N4 O10.25'
_chemical_formula_weight 603.46
_chemical_name_systematic
;
catena-oxalate-bis[1-(aminoethyl)pyrrolidine-copper(II)]-
0.5(squarate) perchlorate hydrated
;
_space_group_IT_number 2
_space_group_name_Hall '-P 1'
_space_group_name_H-M_alt 'P -1'
_symmetry_cell_setting triclinic
_symmetry_space_group_name_H-M 'P -1'
_atom_sites_solution_hydrogens geom
_atom_sites_solution_primary direct
_atom_sites_solution_secondary difmap
_audit_creation_method SHELXL-97
_cell_angle_alpha 65.85(3)
_cell_angle_beta 91.23(3)
_cell_angle_gamma 82.25(3)
_cell_formula_units_Z 2
_cell_length_a 6.081(3)
_cell_length_b 13.402(4)
_cell_length_c 16.185(5)
_cell_measurement_temperature 293(2)
_cell_volume 1188.3(8)
_computing_cell_refinement 'Mosflm (Acta Cryst. D50, 760, 1994)'
_computing_data_collection 'Nonius xpress'
_computing_data_reduction 'Mosflm (Acta Cryst. D50, 760, 1994)'
_computing_molecular_graphics 'Ortep3/windows (Farrugia,1997)'
_computing_publication_material 'Wingx 1.64.02 (Farrugia, 1999)'
_computing_structure_refinement 'Shelxl-97 (Sheldrick, 1997)'
_computing_structure_solution 'Shelxs-97 (Sheldrick, 1990)'
_diffrn_ambient_temperature 293(2)
_diffrn_measured_fraction_theta_full 0.899
_diffrn_measured_fraction_theta_max 0.899
_diffrn_measurement_device_type 'image plate dip1030'
_diffrn_measurement_method 'laser scanner'
_diffrn_radiation_monochromator graphite
_diffrn_radiation_source 'fine-focus sealed tube'
_diffrn_radiation_type mok\a
_diffrn_radiation_wavelength 0.71073
_diffrn_reflns_av_R_equivalents 0.0826
_diffrn_reflns_av_sigmaI/netI 0.0809
_diffrn_reflns_limit_h_max 6
_diffrn_reflns_limit_h_min -6
_diffrn_reflns_limit_k_max 15
_diffrn_reflns_limit_k_min -14
_diffrn_reflns_limit_l_max 19
_diffrn_reflns_limit_l_min 0
_diffrn_reflns_number 8216
_diffrn_reflns_theta_full 27.97
_diffrn_reflns_theta_max 27.97
_diffrn_reflns_theta_min 1.68
_exptl_absorpt_coefficient_mu 1.961
_exptl_absorpt_correction_T_max 1.0512
_exptl_absorpt_correction_T_min 0.6659
_exptl_absorpt_correction_type refdelf
_exptl_absorpt_process_details
;
Parkin S,Moezzi B & Hope H, (1995) J. Appl. Cryst. 28, 53-56
Cubic fit to sin(theta)/lambda - 24 parameters
;
_exptl_crystal_colour green
_exptl_crystal_density_diffrn 1.687
_exptl_crystal_density_method 'not measured'
_exptl_crystal_F_000 619
_exptl_crystal_size_max 0.45
_exptl_crystal_size_mid 0.20
_exptl_crystal_size_min 0.15
_refine_diff_density_max 0.535
_refine_diff_density_min -0.639
_refine_diff_density_rms '0.098 END'
_refine_ls_extinction_method none
_refine_ls_goodness_of_fit_ref 1.048
_refine_ls_hydrogen_treatment mixed
_refine_ls_matrix_type full
_refine_ls_number_parameters 318
_refine_ls_number_reflns 5046
_refine_ls_number_restraints 87
_refine_ls_restrained_S_all 1.073
_refine_ls_R_factor_all 0.0827
_refine_ls_R_factor_gt 0.0590
_refine_ls_shift/su_max 0.033
_refine_ls_shift/su_mean 0.002
_refine_ls_structure_factor_coef Fsqd
_refine_ls_weighting_details 'calc w=1/[\s^2^(Fo^2^)+(0.0878P)^2^+1.2165P] where P=(Fo^2^+2Fc^2^)/3'
_refine_ls_weighting_scheme calc
_refine_ls_wR_factor_gt 0.1581
_refine_ls_wR_factor_ref 0.1725
_reflns_number_gt 3143
_reflns_number_total 5046
_reflns_threshold_expression >2sigma(I)
_cod_data_source_file b204728b.txt
_cod_data_source_block complex-1
_cod_original_formula_sum 'C16 H28.50 Cl Cu2 N4 O10.25'
_cod_database_code 7702836

loop_
_symmetry_equiv_pos_as_xyz
'x, y, z'
'-x, -y, -z'

loop_
_atom_site_label
_atom_site_type_symbol
_atom_site_fract_x
_atom_site_fract_y
_atom_site_fract_z
_atom_site_U_iso_or_equiv
_atom_site_adp_type
_atom_site_occupancy
_atom_site_symmetry_multiplicity
_atom_site_calc_flag
_atom_site_refinement_flags
_atom_site_disorder_assembly
_atom_site_disorder_group
Cu1 Cu 0.14818(11) 0.27985(6) 0.24859(5) 0.0416(3) Uani 1 1 d . . .
Cu2 Cu 0.83638(11) 0.52884(6) 0.22336(5) 0.0421(3) Uani 1 1 d . . .
O1 O 0.5386(6) 0.2616(3) 0.2631(3) 0.0520(11) Uani 1 1 d . . .
O2 O 0.2044(6) 0.4280(3) 0.2413(3) 0.0436(10) Uani 1 1 d . . .
O3 O 0.4548(7) 0.5401(3) 0.2249(3) 0.0526(11) Uani 1 1 d . . .
O4 O 0.7868(6) 0.3752(3) 0.2454(3) 0.0441(10) Uani 1 1 d . . .
O5 O 0.8268(7) 0.5721(4) 0.0919(3) 0.0509(11) Uani 1 1 d . . .
O6 O 1.1486(7) 0.3354(3) 0.1162(3) 0.0473(10) Uani 1 1 d . . .
N1 N 0.1567(9) 0.2108(4) 0.3845(4) 0.0497(13) Uani 1 1 d . . .
H1A H 0.2650 0.2330 0.4085 0.060 Uiso 1 1 calc R . .
H1B H 0.0257 0.2310 0.4025 0.060 Uiso 1 1 calc R . .
N2 N 0.1003(8) 0.1277(4) 0.2566(4) 0.0456(12) Uani 1 1 d . . .
N3 N 0.8714(9) 0.6873(4) 0.2073(4) 0.0532(13) Uani 1 1 d . . .
N4 N 0.8817(10) 0.4897(5) 0.3571(4) 0.0586(15) Uani 1 1 d . . .
H4A H 0.7688 0.4563 0.3855 0.070 Uiso 1 1 calc R . .
H4B H 1.0093 0.4419 0.3805 0.070 Uiso 1 1 calc R . .
C5 C 0.2007(12) 0.0895(6) 0.4147(5) 0.0596(18) Uani 1 1 d . . .
H5A H 0.1643 0.0526 0.4770 0.072 Uiso 1 1 calc R . .
H5B H 0.3567 0.0652 0.4115 0.072 Uiso 1 1 calc R . .
C6 C 0.0566(13) 0.0630(6) 0.3522(5) 0.0612(19) Uani 1 1 d . . .
H6A H 0.0883 -0.0155 0.3668 0.073 Uiso 1 1 calc R . .
H6B H -0.0991 0.0810 0.3603 0.073 Uiso 1 1 calc R . .
C2 C 0.4012(9) 0.4500(5) 0.2374(4) 0.0417(14) Uani 1 1 d . . .
C1 C 0.5923(10) 0.3521(5) 0.2496(4) 0.0417(14) Uani 1 1 d . . .
C7 C 0.9979(15) 0.6677(7) 0.2943(6) 0.078(2) Uani 1 1 d . . .
H7A H 0.9964 0.7373 0.2996 0.093 Uiso 1 1 calc R . .
H7B H 1.1515 0.6363 0.2948 0.093 Uiso 1 1 calc R . .
C8 C 0.8916(16) 0.5893(7) 0.3728(5) 0.078(2) Uani 1 1 d . . .
H8A H 0.9792 0.5705 0.4294 0.094 Uiso 1 1 calc R . .
H8B H 0.7429 0.6233 0.3763 0.094 Uiso 1 1 calc R . .
C3 C 0.9262(9) 0.5295(5) 0.0442(4) 0.0399(13) Uani 1 1 d . . .
C4 C 1.0640(10) 0.4264(5) 0.0548(4) 0.0433(14) Uani 1 1 d . . .
C9 C -0.0805(11) 0.1299(6) 0.1919(5) 0.0555(17) Uani 1 1 d . . .
H9A H -0.0754 0.1887 0.1323 0.067 Uiso 1 1 calc R . .
H9B H -0.2254 0.1411 0.2134 0.067 Uiso 1 1 calc R . .
C10 C -0.0361(14) 0.0177(6) 0.1885(6) 0.073(2) Uani 1 1 d . . .
H10A H -0.1094 -0.0356 0.2354 0.088 Uiso 1 1 calc R . .
H10B H -0.0891 0.0227 0.1298 0.088 Uiso 1 1 calc R . .
C11 C 0.2141(13) -0.0155(6) 0.2045(6) 0.070(2) Uani 1 1 d . . .
H11A H 0.2773 -0.0149 0.1498 0.084 Uiso 1 1 calc R . .
H11B H 0.2540 -0.0891 0.2530 0.084 Uiso 1 1 calc R . .
C12 C 0.2973(11) 0.0715(6) 0.2309(5) 0.0585(18) Uani 1 1 d . . .
H12A H 0.4104 0.0364 0.2816 0.070 Uiso 1 1 calc R . .
H12B H 0.3608 0.1246 0.1801 0.070 Uiso 1 1 calc R . .
C13 C 1.0002(13) 0.7496(6) 0.1309(6) 0.071(2) Uani 1 1 d . . .
H13A H 1.1054 0.6991 0.1165 0.085 Uiso 1 1 calc R . .
H13B H 1.0814 0.7979 0.1464 0.085 Uiso 1 1 calc R . .
C14 C 0.8273(17) 0.8171(7) 0.0506(6) 0.085(3) Uani 1 1 d . . .
H14A H 0.8414 0.7898 0.0036 0.102 Uiso 1 1 calc R . .
H14B H 0.8442 0.8947 0.0248 0.102 Uiso 1 1 calc R . .
C15 C 0.6011(15) 0.8012(9) 0.0914(7) 0.089(3) Uani 1 1 d . . .
H15A H 0.5003 0.8710 0.0690 0.107 Uiso 1 1 calc R . .
H15B H 0.5329 0.7488 0.0762 0.107 Uiso 1 1 calc R . .
C16 C 0.6541(13) 0.7584(7) 0.1898(7) 0.072(2) Uani 1 1 d . . .
H16A H 0.5421 0.7160 0.2226 0.087 Uiso 1 1 calc R . .
H16B H 0.6628 0.8184 0.2079 0.087 Uiso 1 1 calc R . .
O1W O 0.600(5) 0.341(3) 0.027(2) 0.110(9) Uiso 0.25 1 d P . .
Cl Cl 0.5972(3) 0.25957(17) 0.52386(13) 0.0700(5) Uani 1 1 d D . .
O7 O 0.4601(12) 0.3491(5) 0.4536(5) 0.115(2) Uani 1 1 d D A .
O8 O 0.797(2) 0.2336(13) 0.4987(10) 0.216(12) Uani 0.707(18) 1 d PDU A 1
O9 O 0.479(2) 0.1704(9) 0.5557(11) 0.184(10) Uani 0.707(18) 1 d PDU A 1
O10 O 0.624(2) 0.2906(13) 0.5961(8) 0.168(8) Uani 0.707(18) 1 d PDU A 1
O8A O 0.651(3) 0.1809(15) 0.4847(14) 0.099(7) Uani 0.293(18) 1 d PDU A 2
O9A O 0.494(3) 0.2115(18) 0.5997(11) 0.099(7) Uani 0.293(18) 1 d PDU A 2
O10A O 0.799(3) 0.2876(16) 0.5399(15) 0.099(7) Uani 0.293(18) 1 d PDU A 2

loop_
_atom_site_aniso_label
_atom_site_aniso_U_11
_atom_site_aniso_U_22
_atom_site_aniso_U_33
_atom_site_aniso_U_23
_atom_site_aniso_U_13
_atom_site_aniso_U_12
Cu1 0.0446(5) 0.0351(4) 0.0400(5) -0.0105(3) 0.0034(3) -0.0066(3)
Cu2 0.0456(5) 0.0393(5) 0.0417(5) -0.0163(3) 0.0059(3) -0.0089(3)
O1 0.040(2) 0.039(2) 0.076(3) -0.023(2) 0.001(2) -0.0043(18)
O2 0.033(2) 0.041(2) 0.054(3) -0.018(2) 0.0037(17) -0.0059(17)
O3 0.050(3) 0.037(2) 0.069(3) -0.021(2) 0.005(2) -0.0072(19)
O4 0.029(2) 0.045(2) 0.057(3) -0.018(2) 0.0086(17) -0.0102(17)
O5 0.063(3) 0.044(3) 0.040(2) -0.015(2) 0.006(2) 0.001(2)
O6 0.056(3) 0.037(2) 0.041(2) -0.010(2) 0.0009(19) -0.0011(19)
N1 0.048(3) 0.049(3) 0.048(3) -0.015(3) 0.002(2) -0.008(2)
N2 0.042(3) 0.042(3) 0.049(3) -0.015(2) 0.009(2) -0.007(2)
N3 0.058(3) 0.043(3) 0.060(4) -0.022(3) 0.006(3) -0.011(2)
N4 0.064(4) 0.055(4) 0.058(4) -0.024(3) 0.008(3) -0.010(3)
C5 0.071(5) 0.046(4) 0.047(4) -0.005(3) 0.005(3) -0.003(3)
C6 0.079(5) 0.040(4) 0.055(4) -0.007(3) 0.012(4) -0.020(3)
C2 0.038(3) 0.039(3) 0.043(3) -0.012(3) 0.008(2) -0.008(2)
C1 0.044(4) 0.039(3) 0.038(3) -0.012(3) 0.004(2) -0.007(3)
C7 0.090(6) 0.070(5) 0.085(6) -0.041(5) -0.008(5) -0.025(4)
C8 0.116(7) 0.067(5) 0.049(5) -0.026(4) 0.001(4) -0.004(5)
C3 0.041(3) 0.040(3) 0.036(3) -0.012(3) 0.005(2) -0.010(2)
C4 0.046(3) 0.042(4) 0.038(3) -0.012(3) 0.001(3) -0.009(3)
C9 0.058(4) 0.048(4) 0.062(5) -0.025(3) 0.004(3) -0.008(3)
C10 0.094(6) 0.053(5) 0.088(6) -0.044(4) 0.005(5) -0.018(4)
C11 0.080(5) 0.052(4) 0.078(6) -0.032(4) 0.009(4) -0.001(4)
C12 0.060(4) 0.049(4) 0.062(5) -0.021(3) 0.009(3) -0.001(3)
C13 0.061(5) 0.047(4) 0.106(7) -0.029(4) 0.026(4) -0.018(3)
C14 0.137(8) 0.044(4) 0.060(5) -0.008(4) 0.020(5) -0.013(5)
C15 0.084(6) 0.088(7) 0.089(7) -0.039(6) -0.007(5) 0.011(5)
C16 0.065(5) 0.053(5) 0.098(7) -0.031(4) 0.011(4) -0.004(4)
Cl 0.0805(13) 0.0704(13) 0.0514(11) -0.0163(9) 0.0047(9) -0.0159(10)
O7 0.146(6) 0.081(5) 0.089(5) -0.017(4) -0.029(4) 0.007(4)
O8 0.165(13) 0.204(17) 0.187(15) -0.010(13) 0.136(12) 0.060(12)
O9 0.174(13) 0.100(9) 0.205(17) 0.022(9) -0.095(12) -0.083(9)
O10 0.146(13) 0.272(19) 0.123(10) -0.135(12) -0.042(9) 0.009(11)
O8A 0.050(10) 0.123(13) 0.125(13) -0.052(10) 0.005(7) -0.020(7)
O9A 0.050(10) 0.123(13) 0.125(13) -0.052(10) 0.005(7) -0.020(7)
O10A 0.050(10) 0.123(13) 0.125(13) -0.052(10) 0.005(7) -0.020(7)

loop_
_atom_type_symbol
_atom_type_description
_atom_type_scat_dispersion_real
_atom_type_scat_dispersion_imag
_atom_type_scat_source
C C 0.0033 0.0016 'International Tables Vol C Tables 4.2.6.8 and 6.1.1.4'
H H 0.0000 0.0000 'International Tables Vol C Tables 4.2.6.8 and 6.1.1.4'
N N 0.0061 0.0033 'International Tables Vol C Tables 4.2.6.8 and 6.1.1.4'
O O 0.0106 0.0060 'International Tables Vol C Tables 4.2.6.8 and 6.1.1.4'
Cl Cl 0.1484 0.1585 'International Tables Vol C Tables 4.2.6.8 and 6.1.1.4'
Cu Cu 0.3201 1.2651 'International Tables Vol C Tables 4.2.6.8 and 6.1.1.4'

loop_
_geom_angle_atom_site_label_1
_geom_angle_atom_site_label_2
_geom_angle_atom_site_label_3
_geom_angle
_geom_angle_site_symmetry_1
_geom_angle_site_symmetry_3
O6 Cu1 N1 175.34(19) 1_455 .
O6 Cu1 O2 89.92(18) 1_455 .
N1 Cu1 O2 94.2(2) . .
O6 Cu1 N2 90.20(19) 1_455 .
N1 Cu1 N2 85.7(2) . .
O2 Cu1 N2 178.42(18) . .
O6 Cu1 O1 90.56(18) 1_455 .
N1 Cu1 O1 88.2(2) . .
O2 Cu1 O1 76.23(15) . .
N2 Cu1 O1 102.19(18) . .
O6 Cu1 O4 94.92(16) 1_455 1_455
N1 Cu1 O4 88.26(19) . 1_455
O2 Cu1 O4 76.06(15) . 1_455
N2 Cu1 O4 105.49(17) . 1_455
O1 Cu1 O4 151.73(15) . 1_455
O5 Cu2 O4 91.14(18) . .
O5 Cu2 N4 173.3(2) . .
O4 Cu2 N4 92.5(2) . .
O5 Cu2 N3 91.8(2) . .
O4 Cu2 N3 175.93(19) . .
N4 Cu2 N3 84.9(2) . .
O5 Cu2 O3 93.11(18) . .
O4 Cu2 O3 76.82(15) . .
N4 Cu2 O3 93.2(2) . .
N3 Cu2 O3 100.22(19) . .
O5 Cu2 O2 89.99(17) . 1_655
O4 Cu2 O2 75.72(15) . 1_655
N4 Cu2 O2 85.5(2) . 1_655
N3 Cu2 O2 107.07(19) . 1_655
O3 Cu2 O2 152.42(15) . 1_655
C1 O1 Cu1 109.2(4) . .
C2 O2 Cu1 119.8(4) . .
C2 O2 Cu2 136.3(4) . 1_455
Cu1 O2 Cu2 103.28(16) . 1_455
C2 O3 Cu2 109.8(4) . .
C1 O4 Cu2 120.1(4) . .
C1 O4 Cu1 135.5(4) . 1_655
Cu2 O4 Cu1 104.35(16) . 1_655
C3 O5 Cu2 132.7(4) . .
C4 O6 Cu1 130.6(4) . 1_655
C5 N1 Cu1 107.5(4) . .
C6 N2 C12 111.1(5) . .
C6 N2 C9 111.4(5) . .
C12 N2 C9 101.8(5) . .
C6 N2 Cu1 105.8(4) . .
C12 N2 Cu1 111.8(4) . .
C9 N2 Cu1 115.1(4) . .
C16 N3 C13 104.5(6) . .
C16 N3 C7 114.1(6) . .
C13 N3 C7 108.0(6) . .
C16 N3 Cu2 111.4(4) . .
C13 N3 Cu2 116.1(4) . .
C7 N3 Cu2 103.1(4) . .
C8 N4 Cu2 110.5(5) . .
N1 C5 C6 106.9(6) . .
N2 C6 C5 109.7(6) . .
O3 C2 O2 125.9(6) . .
O3 C2 C1 117.8(5) . .
O2 C2 C1 116.2(5) . .
O1 C1 O4 126.7(6) . .
O1 C1 C2 117.8(5) . .
O4 C1 C2 115.5(5) . .
N3 C7 C8 109.2(7) . .
N4 C8 C7 107.3(6) . .
O5 C3 C4 139.5(6) . .
O5 C3 C4 130.1(5) . 2_765
C4 C3 C4 90.3(5) . 2_765
O6 C4 C3 139.6(6) . .
O6 C4 C3 130.7(6) . 2_765
C3 C4 C3 89.7(5) . 2_765
N2 C9 C10 105.1(6) . .
C11 C10 C9 105.0(6) . .
C10 C11 C12 104.9(6) . .
N2 C12 C11 106.5(6) . .
N3 C13 C14 105.5(6) . .
C13 C14 C15 104.6(7) . .
C16 C15 C14 104.8(7) . .
C15 C16 N3 104.7(7) . .
O8 Cl O9A 132.7(10) . .
O8 Cl O10A 50.9(10) . .
O9A Cl O10A 113.5(10) . .
O8 Cl O9 112.8(8) . .
O9A Cl O9 46.0(10) . .
O10A Cl O9 140.5(9) . .
O8 Cl O10 109.5(8) . .
O9A Cl O10 60.6(10) . .
O10A Cl O10 61.4(9) . .
O9 Cl O10 106.1(8) . .
O8 Cl O7 113.3(6) . .
O9A Cl O7 113.7(8) . .
O10A Cl O7 111.8(8) . .
O9 Cl O7 107.7(5) . .
O10 Cl O7 107.0(6) . .
O8 Cl O8A 54.4(9) . .
O9A Cl O8A 108.7(9) . .
O10A Cl O8A 104.8(9) . .
O9 Cl O8A 66.0(9) . .
O10 Cl O8A 149.5(9) . .
O7 Cl O8A 103.4(8) . .

loop_
_geom_bond_atom_site_label_1
_geom_bond_atom_site_label_2
_geom_bond_distance
_geom_bond_site_symmetry_2
Cu1 O6 1.959(4) 1_455
Cu1 N1 2.003(5) .
Cu1 O2 2.017(4) .
Cu1 N2 2.051(5) .
Cu1 O1 2.350(4) .
Cu1 O4 2.377(4) 1_455
Cu2 O5 1.960(4) .
Cu2 O4 2.007(4) .
Cu2 N4 2.011(6) .
Cu2 N3 2.072(5) .
Cu2 O3 2.307(4) .
Cu2 O2 2.398(4) 1_655
O1 C1 1.233(7) .
O2 C2 1.267(7) .
O2 Cu2 2.398(4) 1_455
O3 C2 1.230(7) .
O4 C1 1.259(7) .
O4 Cu1 2.377(4) 1_655
O5 C3 1.256(7) .
O6 C4 1.248(7) .
O6 Cu1 1.959(4) 1_655
N1 C5 1.475(9) .
N2 C6 1.483(8) .
N2 C12 1.486(8) .
N2 C9 1.491(8) .
N3 C16 1.469(9) .
N3 C13 1.487(9) .
N3 C7 1.496(10) .
N4 C8 1.466(10) .
C5 C6 1.503(10) .
C2 C1 1.574(8) .
C7 C8 1.504(12) .
C3 C4 1.458(9) .
C3 C4 1.469(8) 2_765
C4 C3 1.469(8) 2_765
C9 C10 1.515(10) .
C10 C11 1.512(11) .
C11 C12 1.536(10) .
C13 C14 1.528(12) .
C14 C15 1.541(12) .
C15 C16 1.466(13) .
Cl O8 1.334(8) .
Cl O9A 1.346(13) .
Cl O10A 1.380(12) .
Cl O9 1.400(9) .
Cl O10 1.405(9) .
Cl O7 1.414(6) .
Cl O8A 1.444(13) .

loop_
_geom_torsion_atom_site_label_1
_geom_torsion_atom_site_label_2
_geom_torsion_atom_site_label_3
_geom_torsion_atom_site_label_4
_geom_torsion
_geom_torsion_site_symmetry_1
_geom_torsion_site_symmetry_4
O6 Cu1 O1 C1 82.5(4) 1_455 .
N1 Cu1 O1 C1 -102.0(4) . .
O2 Cu1 O1 C1 -7.3(4) . .
N2 Cu1 O1 C1 172.8(4) . .
O4 Cu1 O1 C1 -19.0(6) 1_455 .
O6 Cu1 O2 C2 -83.2(5) 1_455 .
N1 Cu1 O2 C2 94.6(5) . .
N2 Cu1 O2 C2 11(7) . .
O1 Cu1 O2 C2 7.4(4) . .
O4 Cu1 O2 C2 -178.3(5) 1_455 .
O6 Cu1 O2 Cu2 89.73(19) 1_455 1_455
N1 Cu1 O2 Cu2 -92.5(2) . 1_455
N2 Cu1 O2 Cu2 -176(71) . 1_455
O1 Cu1 O2 Cu2 -179.7(2) . 1_455
O4 Cu1 O2 Cu2 -5.36(15) 1_455 1_455
O5 Cu2 O3 C2 89.9(4) . .
O4 Cu2 O3 C2 -0.5(4) . .
N4 Cu2 O3 C2 -92.3(4) . .
N3 Cu2 O3 C2 -177.7(4) . .
O2 Cu2 O3 C2 -6.0(6) 1_655 .
O5 Cu2 O4 C1 -92.4(5) . .
N4 Cu2 O4 C1 93.2(5) . .
N3 Cu2 O4 C1 44(3) . .
O3 Cu2 O4 C1 0.5(4) . .
O2 Cu2 O4 C1 177.9(5) 1_655 .
O5 Cu2 O4 Cu1 84.27(19) . 1_655
N4 Cu2 O4 Cu1 -90.1(2) . 1_655
N3 Cu2 O4 Cu1 -139(3) . 1_655
O3 Cu2 O4 Cu1 177.2(2) . 1_655
O2 Cu2 O4 Cu1 -5.42(15) 1_655 1_655
O4 Cu2 O5 C3 -51.0(6) . .
N4 Cu2 O5 C3 71.7(19) . .
N3 Cu2 O5 C3 131.8(6) . .
O3 Cu2 O5 C3 -127.8(6) . .
O2 Cu2 O5 C3 24.8(6) 1_655 .
O6 Cu1 N1 C5 -9(3) 1_455 .
O2 Cu1 N1 C5 -159.9(4) . .
N2 Cu1 N1 C5 18.5(4) . .
O1 Cu1 N1 C5 -83.8(4) . .
O4 Cu1 N1 C5 124.2(4) 1_455 .
O6 Cu1 N2 C6 -171.6(4) 1_455 .
N1 Cu1 N2 C6 10.5(4) . .
O2 Cu1 N2 C6 94(7) . .
O1 Cu1 N2 C6 97.7(4) . .
O4 Cu1 N2 C6 -76.5(4) 1_455 .
O6 Cu1 N2 C12 67.2(4) 1_455 .
N1 Cu1 N2 C12 -110.6(5) . .
O2 Cu1 N2 C12 -27(7) . .
O1 Cu1 N2 C12 -23.4(5) . .
O4 Cu1 N2 C12 162.4(4) 1_455 .
O6 Cu1 N2 C9 -48.3(4) 1_455 .
N1 Cu1 N2 C9 133.9(4) . .
O2 Cu1 N2 C9 -143(7) . .
O1 Cu1 N2 C9 -138.9(4) . .
O4 Cu1 N2 C9 46.9(5) 1_455 .
O5 Cu2 N3 C16 85.8(5) . .
O4 Cu2 N3 C16 -51(3) . .
N4 Cu2 N3 C16 -100.0(5) . .
O3 Cu2 N3 C16 -7.7(5) . .
O2 Cu2 N3 C16 176.3(5) 1_655 .
O5 Cu2 N3 C13 -33.7(5) . .
O4 Cu2 N3 C13 -170(3) . .
N4 Cu2 N3 C13 140.5(5) . .
O3 Cu2 N3 C13 -127.1(5) . .
O2 Cu2 N3 C13 56.9(5) 1_655 .
O5 Cu2 N3 C7 -151.5(5) . .
O4 Cu2 N3 C7 72(3) . .
N4 Cu2 N3 C7 22.7(5) . .
O3 Cu2 N3 C7 115.0(5) . .
O2 Cu2 N3 C7 -61.0(5) 1_655 .
O5 Cu2 N4 C8 66.1(19) . .
O4 Cu2 N4 C8 -171.3(5) . .
N3 Cu2 N4 C8 5.6(5) . .
O3 Cu2 N4 C8 -94.4(5) . .
O2 Cu2 N4 C8 113.2(5) 1_655 .
Cu1 N1 C5 C6 -43.5(6) . .
C12 N2 C6 C5 83.8(7) . .
C9 N2 C6 C5 -163.5(6) . .
Cu1 N2 C6 C5 -37.7(7) . .
N1 C5 C6 N2 55.1(8) . .
Cu2 O3 C2 O2 -179.5(5) . .
Cu2 O3 C2 C1 0.4(7) . .
Cu1 O2 C2 O3 173.3(5) . .
Cu2 O2 C2 O3 3.4(10) 1_455 .
Cu1 O2 C2 C1 -6.6(7) . .
Cu2 O2 C2 C1 -176.6(4) 1_455 .
Cu1 O1 C1 O4 -174.6(5) . .
Cu1 O1 C1 C2 6.3(6) . .
Cu2 O4 C1 O1 -179.6(5) . .
Cu1 O4 C1 O1 5.0(10) 1_655 .
Cu2 O4 C1 C2 -0.5(7) . .
Cu1 O4 C1 C2 -175.9(4) 1_655 .
O3 C2 C1 O1 179.2(6) . .
O2 C2 C1 O1 -0.8(8) . .
O3 C2 C1 O4 0.0(8) . .
O2 C2 C1 O4 179.9(5) . .
C16 N3 C7 C8 73.4(8) . .
C13 N3 C7 C8 -170.9(6) . .
Cu2 N3 C7 C8 -47.5(7) . .
Cu2 N4 C8 C7 -33.0(8) . .
N3 C7 C8 N4 54.8(9) . .
Cu2 O5 C3 C4 11.9(12) . .
Cu2 O5 C3 C4 -170.4(4) . 2_765
Cu1 O6 C4 C3 -3.3(11) 1_655 .
Cu1 O6 C4 C3 176.4(4) 1_655 2_765
O5 C3 C4 O6 -2.0(14) . .
C4 C3 C4 O6 179.7(9) 2_765 .
O5 C3 C4 C3 178.3(10) . 2_765
C4 C3 C4 C3 0.000(1) 2_765 2_765
C6 N2 C9 C10 -77.4(7) . .
C12 N2 C9 C10 41.1(7) . .
Cu1 N2 C9 C10 162.2(5) . .
N2 C9 C10 C11 -31.0(8) . .
C9 C10 C11 C12 8.5(9) . .
C6 N2 C12 C11 83.0(7) . .
C9 N2 C12 C11 -35.6(7) . .
Cu1 N2 C12 C11 -159.0(5) . .
C10 C11 C12 N2 16.9(8) . .
C16 N3 C13 C14 -29.7(8) . .
C7 N3 C13 C14 -151.5(7) . .
Cu2 N3 C13 C14 93.4(6) . .
N3 C13 C14 C15 8.0(9) . .
C13 C14 C15 C16 16.5(9) . .
C14 C15 C16 N3 -35.4(9) . .
C13 N3 C16 C15 41.0(8) . .
C7 N3 C16 C15 158.7(7) . .
Cu2 N3 C16 C15 -85.1(7) . .
